data_7107039
loop_
_publ_author_name
'James W. Walton'
'Lorenzo Di Bari'
'David Parker'
'Gennaro Pescitelli'
'Horst Puschmann'
'Dmitry S. Yufit'

_publ_section_title
;
 Structure, resolution and chirooptical analysis of stable lanthanide
 complexes of a pyridylmethylphosphinate triazacyclonane ligand
;
_journal_name_full Chem.Commun.
_journal_page_first 12289
_journal_paper_doi 10.1039/c1cc14904k
_journal_volume 47
_journal_year 2011
_chemical_formula_moiety 'C42 H42 N6 Nd O6 P3'
_chemical_formula_sum 'C42 H42 N6 Nd O6 P3'
_chemical_formula_weight 963.97
_chemical_name_systematic
;
?
;
_space_group_crystal_system monoclinic
_space_group_IT_number 14
_space_group_name_Hall '-P 2yn'
_space_group_name_H-M_alt 'P 1 21/n 1'
_symmetry_space_group_name_Hall '-P 2yn'
_symmetry_space_group_name_H-M 'P 1 21/n 1'
_atom_sites_solution_hydrogens geom
_atom_sites_solution_primary direct
_atom_sites_solution_secondary difmap
_audit_creation_date 2011-07-18
_audit_creation_method
;
Olex2 1.1-beta
(compiled 2011.02.15 svn.r1672, GUI svn.r3494)
;
_cell_angle_alpha 90.00
_cell_angle_beta 112.584(4)
_cell_angle_gamma 90.00
_cell_formula_units_Z 4
_cell_length_a 15.1667(5)
_cell_length_b 22.6624(6)
_cell_length_c 15.9874(6)
_cell_measurement_reflns_used 14367
_cell_measurement_temperature 120.0
_cell_measurement_theta_max 33.0681
_cell_measurement_theta_min 2.5732
_cell_volume 5073.7(3)
_computing_cell_refinement
;
CrysAlisPro, Agilent Technologies,
Version 1.171.35.10 (release 06-04-2011 CrysAlis171 .NET)
(compiled Apr 6 2011,09:17:13)
;
_computing_data_collection
;
CrysAlisPro, Agilent Technologies,
Version 1.171.35.10 (release 06-04-2011 CrysAlis171 .NET)
(compiled Apr 6 2011,09:17:13)
;
_computing_data_reduction
;
CrysAlisPro, Agilent Technologies,
Version 1.171.35.10 (release 06-04-2011 CrysAlis171 .NET)
(compiled Apr 6 2011,09:17:13)
;
_computing_molecular_graphics
;
O. V. Dolomanov, L. J. Bourhis, R. J. Gildea, J. A. K. Howard and H. Puschmann,
OLEX2: a complete structure solution, refinement and analysis program.
J. Appl. Cryst. (2009). 42, 339-341.
;
_computing_publication_material
;
O. V. Dolomanov, L. J. Bourhis, R. J. Gildea, J. A. K. Howard and H. Puschmann,
OLEX2: a complete structure solution, refinement and analysis program.
J. Appl. Cryst. (2009). 42, 339-341.
;
_computing_structure_refinement 'SHELXL-97 (Sheldrick, 1997)'
_computing_structure_solution 'A short history of SHELX (Sheldrick, 2007)/Bruker'
_diffrn_ambient_temperature 120.0
_diffrn_detector CCD
_diffrn_detector_area_resol_mean 16.1511
_diffrn_detector_type Sapphire3
_diffrn_measured_fraction_theta_full 0.999
_diffrn_measured_fraction_theta_max 0.999
_diffrn_measurement_details
;
1 omega -102.00 -75.00 0.5000 20.0000
omega____ theta____ kappa____ phi______ frames
- -27.1651 179.0000 30.0000 54

2 omega -99.00 -8.00 0.5000 20.0000
omega____ theta____ kappa____ phi______ frames
- -27.1651 -38.0000 -120.0000 182

3 omega -87.00 41.00 0.5000 20.0000
omega____ theta____ kappa____ phi______ frames
- -27.1651 0.0000 -90.0000 256

4 omega 65.00 103.00 0.5000 20.0000
omega____ theta____ kappa____ phi______ frames
- 27.9463 179.0000 -30.0000 76

5 omega -97.00 3.00 0.5000 20.0000
omega____ theta____ kappa____ phi______ frames
- -27.1651 -77.0000 150.0000 200

6 omega -42.00 56.00 0.5000 20.0000
omega____ theta____ kappa____ phi______ frames
- 27.9463 -77.0000 30.0000 196

7 omega 56.00 104.00 0.5000 20.0000
omega____ theta____ kappa____ phi______ frames
- 27.9463 179.0000 60.0000 96
;
_diffrn_measurement_device '3-circle diffractometer'
_diffrn_measurement_device_type 'Xcalibur, Sapphire3, Gemini ultra'
_diffrn_measurement_method \w-scan
_diffrn_orient_matrix_UB_11 0.0351170000
_diffrn_orient_matrix_UB_12 -0.0179086000
_diffrn_orient_matrix_UB_13 -0.0067230000
_diffrn_orient_matrix_UB_21 -0.0054946000
_diffrn_orient_matrix_UB_22 -0.0214155000
_diffrn_orient_matrix_UB_23 0.0299567000
_diffrn_orient_matrix_UB_31 -0.0360264000
_diffrn_orient_matrix_UB_32 -0.0141227000
_diffrn_orient_matrix_UB_33 -0.0370206000
_diffrn_radiation_collimation monochromator
_diffrn_radiation_monochromator graphite
_diffrn_radiation_type 'Mo K\a'
_diffrn_radiation_wavelength 0.7107
_diffrn_radiation_xray_symbol Mo
_diffrn_reflns_av_R_equivalents 0.0704
_diffrn_reflns_av_unetI/netI 0.0668
_diffrn_reflns_limit_h_max 20
_diffrn_reflns_limit_h_min -20
_diffrn_reflns_limit_k_max 30
_diffrn_reflns_limit_k_min -30
_diffrn_reflns_limit_l_max 21
_diffrn_reflns_limit_l_min -21
_diffrn_reflns_number 56906
_diffrn_reflns_theta_full 29.00
_diffrn_reflns_theta_max 29.00
_diffrn_reflns_theta_min 2.76
_diffrn_source 'Enhance (Mo) X-ray Source'
_diffrn_source_type 'sealed tube'
_exptl_absorpt_coefficient_mu 1.163
_exptl_absorpt_correction_T_max 1.00000
_exptl_absorpt_correction_T_min 0.80617
_exptl_absorpt_correction_type multi-scan
_exptl_absorpt_process_details
;
CrysAlisPro, Agilent Technologies,
Version 1.171.35.10 (release 06-04-2011 CrysAlis171 .NET)
(compiled Apr 6 2011,09:17:13)
Empirical absorption correction using spherical harmonics,
implemented in SCALE3 ABSPACK scaling algorithm.
;
_exptl_crystal_colour 'clear light colourless'
_exptl_crystal_colour_lustre clear
_exptl_crystal_colour_modifier light
_exptl_crystal_colour_primary colourless
_exptl_crystal_density_diffrn 1.262
_exptl_crystal_density_method 'not measured'
_exptl_crystal_description prism
_exptl_crystal_F_000 1956
_exptl_crystal_size_max 0.2
_exptl_crystal_size_mid 0.1
_exptl_crystal_size_min 0.05
_refine_diff_density_max 2.454
_refine_diff_density_min -1.458
_refine_diff_density_rms 0.134
_refine_ls_extinction_method none
_refine_ls_goodness_of_fit_ref 1.088
_refine_ls_hydrogen_treatment constr
_refine_ls_matrix_type full
_refine_ls_number_parameters 492
_refine_ls_number_reflns 13469
_refine_ls_number_restraints 0
_refine_ls_restrained_S_all 1.088
_refine_ls_R_factor_all 0.0561
_refine_ls_R_factor_gt 0.0457
_refine_ls_shift/su_max 0.002
_refine_ls_shift/su_mean 0.000
_refine_ls_structure_factor_coef Fsqd
_refine_ls_weighting_details 'calc w=1/[\s^2^(Fo^2^)+(0.0750P)^2^+0.0000P] where P=(Fo^2^+2Fc^2^)/3'
_refine_ls_weighting_scheme calc
_refine_ls_wR_factor_gt 0.1259
_refine_ls_wR_factor_ref 0.1320
_reflns_number_gt 10869
_reflns_number_total 13469
_reflns_threshold_expression >2sigma(I)
_cod_data_source_file c1cc14904k.txt
_cod_data_source_block NdL3_11srv130e
_cod_database_code 7107039
_chemical_oxdiff_formula 'C42 H42 N6 O6 P3 Nb1'
_reflns_odcompleteness_completeness 99.92
_reflns_odcompleteness_iscentric 1
_reflns_odcompleteness_theta 30.93

loop_
_space_group_symop_id
_space_group_symop_operation_xyz
1 'x, y, z'
2 '-x+1/2, y+1/2, -z+1/2'
3 '-x, -y, -z'
4 'x-1/2, -y-1/2, z-1/2'

loop_
_atom_site_label
_atom_site_type_symbol
_atom_site_fract_x
_atom_site_fract_y
_atom_site_fract_z
_atom_site_U_iso_or_equiv
_atom_site_adp_type
_atom_site_occupancy
_atom_site_symmetry_multiplicity
_atom_site_calc_flag
_atom_site_refinement_flags
_atom_site_disorder_assembly
_atom_site_disorder_group
Nd1 Nd -0.573729(11) -0.324261(7) -0.824158(11) 0.01507(6) Uani 1 1 d . A .
P1 P -0.67674(6) -0.35626(4) -1.06218(5) 0.01854(16) Uani 1 1 d . . .
P2 P -0.58245(6) -0.47237(4) -0.74890(6) 0.01930(16) Uani 1 1 d . . .
P3 P -0.78106(6) -0.27498(4) -0.79061(6) 0.02572(19) Uani 1 1 d . . .
O1 O -0.68065(17) -0.32605(9) -0.97911(16) 0.0191(5) Uani 1 1 d . . .
O2 O -0.69522(18) -0.31991(10) -1.14555(17) 0.0252(5) Uani 1 1 d . . .
O3 O -0.58773(16) -0.42892(10) -0.82263(15) 0.0208(5) Uani 1 1 d . A .
O4 O -0.50735(17) -0.51926(10) -0.72642(17) 0.0261(5) Uani 1 1 d . B .
O5 O -0.70989(19) -0.32265(10) -0.78690(18) 0.0279(6) Uani 1 1 d . A .
O6B O -0.7797(4) -0.2611(3) -0.6989(4) 0.0306(15) Uiso 0.50 1 d P A 2
N1 N -0.3830(2) -0.33457(12) -0.76893(19) 0.0191(5) Uani 1 1 d . . .
N2 N -0.47397(19) -0.25948(12) -0.67350(18) 0.0196(5) Uani 1 1 d . A .
N3 N -0.48654(19) -0.22640(11) -0.85327(18) 0.0197(5) Uani 1 1 d . A .
N4 N -0.50344(18) -0.37804(11) -0.93493(17) 0.0167(5) Uani 1 1 d . . .
N5 N -0.54316(18) -0.36939(11) -0.65912(17) 0.0178(5) Uani 1 1 d . . .
N6 N -0.67411(19) -0.22398(12) -0.87003(18) 0.0209(5) Uani 1 1 d . . .
C1 C -0.3446(2) -0.33248(14) -0.6682(2) 0.0199(6) Uani 1 1 d . . .
H1A H -0.2742 -0.3362 -0.6448 0.024 Uiso 1 1 calc R . .
H1B H -0.3696 -0.3667 -0.6457 0.024 Uiso 1 1 calc R . .
C2 C -0.3699(2) -0.27635(15) -0.6307(2) 0.0225(6) Uani 1 1 d . . .
H2A H -0.3522 -0.2813 -0.5647 0.027 Uiso 1 1 calc R . .
H2B H -0.3311 -0.2436 -0.6395 0.027 Uiso 1 1 calc R . .
C3 C -0.4823(3) -0.19638(15) -0.7002(2) 0.0230(7) Uani 1 1 d . . .
H3A H -0.4448 -0.1723 -0.6467 0.028 Uiso 1 1 calc R . .
H3B H -0.5500 -0.1842 -0.7203 0.028 Uiso 1 1 calc R . .
C4 C -0.4473(3) -0.18402(14) -0.7757(2) 0.0214(6) Uani 1 1 d . . .
H4A H -0.4660 -0.1434 -0.7984 0.026 Uiso 1 1 calc R . .
H4B H -0.3767 -0.1861 -0.7508 0.026 Uiso 1 1 calc R . .
C5 C -0.4092(2) -0.24974(15) -0.8797(2) 0.0223(6) Uani 1 1 d . . .
H5A H -0.3748 -0.2163 -0.8933 0.027 Uiso 1 1 calc R . .
H5B H -0.4379 -0.2736 -0.9355 0.027 Uiso 1 1 calc R . .
C6 C -0.3385(2) -0.28753(15) -0.8057(2) 0.0221(6) Uani 1 1 d . . .
H6A H -0.2945 -0.3065 -0.8300 0.027 Uiso 1 1 calc R . .
H6B H -0.2998 -0.2615 -0.7552 0.027 Uiso 1 1 calc R . .
C7 C -0.3637(2) -0.39365(14) -0.7973(2) 0.0201(6) Uani 1 1 d . . .
H7A H -0.3829 -0.4242 -0.7634 0.024 Uiso 1 1 calc R . .
H7B H -0.2943 -0.3979 -0.7822 0.024 Uiso 1 1 calc R . .
C8 C -0.4167(2) -0.40348(14) -0.8973(2) 0.0195(6) Uani 1 1 d . . .
C9 C -0.3804(2) -0.43971(15) -0.9472(2) 0.0245(7) Uani 1 1 d . . .
H9 H -0.3192 -0.4572 -0.9193 0.029 Uiso 1 1 calc R . .
C10 C -0.4350(3) -0.44972(17) -1.0378(2) 0.0296(8) Uani 1 1 d . . .
H10 H -0.4114 -0.4741 -1.0729 0.036 Uiso 1 1 calc R . .
C11 C -0.5257(2) -0.42365(16) -1.0775(2) 0.0255(7) Uani 1 1 d . . .
H11 H -0.5644 -0.4297 -1.1396 0.031 Uiso 1 1 calc R . .
C12 C -0.5570(2) -0.38871(14) -1.0229(2) 0.0184(6) Uani 1 1 d . . .
C13 C -0.7569(2) -0.41855(14) -1.0905(2) 0.0227(6) Uani 1 1 d . . .
C14 C -0.7972(2) -0.43942(16) -1.1798(2) 0.0288(8) Uani 1 1 d . . .
H14 H -0.7836 -0.4202 -1.2263 0.035 Uiso 1 1 calc R . .
C15 C -0.8571(3) -0.48837(18) -1.2001(3) 0.0381(10) Uani 1 1 d . . .
H15 H -0.8840 -0.5025 -1.2607 0.046 Uiso 1 1 calc R . .
C16 C -0.8780(3) -0.51669(18) -1.1339(3) 0.0381(9) Uani 1 1 d . . .
H16 H -0.9195 -0.5499 -1.1489 0.046 Uiso 1 1 calc R . .
C17 C -0.8383(3) -0.49663(17) -1.0452(3) 0.0327(8) Uani 1 1 d . . .
H17 H -0.8521 -0.5164 -0.9993 0.039 Uiso 1 1 calc R . .
C18 C -0.7782(2) -0.44747(15) -1.0232(3) 0.0258(7) Uani 1 1 d . . .
H18 H -0.7518 -0.4336 -0.9625 0.031 Uiso 1 1 calc R . .
C19 C -0.5205(2) -0.26762(14) -0.6083(2) 0.0217(6) Uani 1 1 d . . .
H19A H -0.5833 -0.2476 -0.6316 0.026 Uiso 1 1 calc R B .
H19B H -0.4808 -0.2488 -0.5500 0.026 Uiso 1 1 calc R . .
C20 C -0.5346(2) -0.33197(14) -0.5918(2) 0.0210(6) Uani 1 1 d . B .
C21 C -0.5446(3) -0.34990(16) -0.5132(2) 0.0266(7) Uani 1 1 d . . .
H21 H -0.5383 -0.3221 -0.4668 0.032 Uiso 1 1 calc R B .
C22 C -0.5639(3) -0.40820(17) -0.5026(3) 0.0330(8) Uani 1 1 d . B .
H22 H -0.5701 -0.4212 -0.4486 0.040 Uiso 1 1 calc R . .
C23 C -0.5741(3) -0.44784(17) -0.5728(2) 0.0283(7) Uani 1 1 d . . .
H23 H -0.5878 -0.4883 -0.5679 0.034 Uiso 1 1 calc R B .
C24 C -0.5637(2) -0.42631(14) -0.6500(2) 0.0194(6) Uani 1 1 d . B .
C25B C -0.6965(3) -0.5062(3) -0.7804(5) 0.023(2) Uiso 0.50 1 d PG B 1
C26B C -0.7092(4) -0.5668(3) -0.7927(5) 0.026(2) Uiso 0.50 1 d PG B 1
H26 H -0.6567 -0.5913 -0.7878 0.031 Uiso 0.50 1 calc PR B 1
C27B C -0.7989(5) -0.59149(19) -0.8123(5) 0.031(2) Uiso 0.50 1 d PG B 1
H27 H -0.8076 -0.6329 -0.8207 0.037 Uiso 0.50 1 calc PR B 1
C28B C -0.8758(3) -0.5556(2) -0.8195(4) 0.0313(19) Uiso 0.50 1 d PG B 1
H28 H -0.9370 -0.5725 -0.8329 0.038 Uiso 0.50 1 calc PR B 1
C29B C -0.8631(3) -0.4950(2) -0.8072(4) 0.0336(17) Uiso 0.50 1 d PG B 1
H29 H -0.9156 -0.4705 -0.8122 0.040 Uiso 0.50 1 calc PR B 1
C30B C -0.7735(4) -0.47031(19) -0.7877(4) 0.0260(15) Uiso 0.50 1 d PG B 1
H30 H -0.7648 -0.4289 -0.7792 0.031 Uiso 0.50 1 calc PR B 1
C31 C -0.5592(3) -0.19625(16) -0.9325(2) 0.0256(7) Uani 1 1 d . . .
H31A H -0.5318 -0.1594 -0.9456 0.031 Uiso 1 1 calc R A .
H31B H -0.5769 -0.2221 -0.9864 0.031 Uiso 1 1 calc R . .
C32 C -0.6455(3) -0.18221(15) -0.9139(2) 0.0247(7) Uani 1 1 d . A .
C33 C -0.6984(3) -0.12990(15) -0.9433(3) 0.0332(9) Uani 1 1 d . . .
H33 H -0.6778 -0.1006 -0.9743 0.040 Uiso 1 1 calc R A .
C34 C -0.7807(3) -0.12137(16) -0.9267(3) 0.0376(9) Uani 1 1 d . A .
H34 H -0.8171 -0.0863 -0.9467 0.045 Uiso 1 1 calc R . .
C35 C -0.8096(3) -0.16403(16) -0.8810(3) 0.0319(8) Uani 1 1 d . . .
H35 H -0.8652 -0.1586 -0.8682 0.038 Uiso 1 1 calc R A .
C36 C -0.7545(2) -0.21562(15) -0.8538(2) 0.0253(7) Uani 1 1 d . A .
C37 C -0.8979(2) -0.30246(15) -0.8584(2) 0.0246(7) Uani 1 1 d . A .
C38 C -0.9080(3) -0.34735(17) -0.9212(3) 0.0310(8) Uani 1 1 d . . .
H38 H -0.8531 -0.3626 -0.9287 0.037 Uiso 1 1 calc R A .
C39 C -0.9968(3) -0.36978(17) -0.9723(3) 0.0412(10) Uani 1 1 d . A .
H39 H -1.0026 -0.4006 -1.0144 0.049 Uiso 1 1 calc R . .
C40 C -1.0770(3) -0.3479(2) -0.9629(3) 0.0433(10) Uani 1 1 d . . .
H40 H -1.1381 -0.3635 -0.9987 0.052 Uiso 1 1 calc R A .
C41 C -1.0691(3) -0.3029(2) -0.9009(3) 0.0395(9) Uani 1 1 d . A .
H41 H -1.1246 -0.2876 -0.8947 0.047 Uiso 1 1 calc R . .
C42 C -0.9794(3) -0.28051(17) -0.8482(3) 0.0302(8) Uani 1 1 d . . .
H42 H -0.9736 -0.2503 -0.8053 0.036 Uiso 1 1 calc R A .
C25A C -0.7023(3) -0.5032(3) -0.7697(4) 0.0188(19) Uiso 0.50 1 d PG B 2
C30A C -0.7720(4) -0.46732(19) -0.7596(4) 0.0277(16) Uiso 0.50 1 d PG B 2
H30A H -0.7580 -0.4273 -0.7420 0.033 Uiso 0.50 1 calc PR B 2
C29A C -0.8620(3) -0.4901(2) -0.7752(4) 0.0319(17) Uiso 0.50 1 d PG B 2
H29A H -0.9096 -0.4656 -0.7683 0.038 Uiso 0.50 1 calc PR B 2
C28A C -0.8824(3) -0.5487(2) -0.8009(4) 0.0254(16) Uiso 0.50 1 d PG B 2
H28A H -0.9440 -0.5643 -0.8116 0.030 Uiso 0.50 1 calc PR B 2
C27A C -0.8128(4) -0.58457(19) -0.8110(5) 0.026(2) Uiso 0.50 1 d PG B 2
H27A H -0.8268 -0.6246 -0.8285 0.031 Uiso 0.50 1 calc PR B 2
C26A C -0.7228(4) -0.5618(3) -0.7953(5) 0.024(2) Uiso 0.50 1 d PG B 2
H26A H -0.6752 -0.5863 -0.8022 0.029 Uiso 0.50 1 calc PR B 2
O6A O -0.7786(4) -0.2418(3) -0.7072(4) 0.0210(12) Uiso 0.50 1 d P A 1

loop_
_atom_site_aniso_label
_atom_site_aniso_U_11
_atom_site_aniso_U_22
_atom_site_aniso_U_33
_atom_site_aniso_U_23
_atom_site_aniso_U_13
_atom_site_aniso_U_12
Nd1 0.01762(10) 0.01077(9) 0.01764(10) -0.00065(5) 0.00767(7) 0.00009(5)
P1 0.0186(4) 0.0170(4) 0.0194(4) -0.0008(3) 0.0066(3) 0.0026(3)
P2 0.0217(4) 0.0118(4) 0.0236(4) 0.0004(3) 0.0079(3) -0.0013(3)
P3 0.0220(4) 0.0343(5) 0.0226(4) -0.0024(4) 0.0105(3) 0.0064(4)
O1 0.0210(11) 0.0154(11) 0.0196(11) -0.0008(8) 0.0065(9) 0.0029(8)
O2 0.0259(12) 0.0264(13) 0.0229(12) 0.0038(9) 0.0089(10) 0.0042(9)
O3 0.0258(11) 0.0149(11) 0.0231(11) -0.0005(8) 0.0110(10) -0.0016(9)
O4 0.0283(12) 0.0139(11) 0.0322(13) 0.0009(9) 0.0074(11) 0.0036(9)
O5 0.0270(13) 0.0300(14) 0.0334(14) 0.0135(10) 0.0190(11) 0.0103(10)
N1 0.0208(13) 0.0163(12) 0.0203(13) -0.0020(10) 0.0080(11) -0.0018(10)
N2 0.0233(13) 0.0153(12) 0.0206(13) -0.0026(10) 0.0088(11) -0.0024(10)
N3 0.0236(13) 0.0123(12) 0.0223(13) -0.0005(10) 0.0078(11) -0.0018(10)
N4 0.0199(12) 0.0118(12) 0.0190(12) -0.0005(9) 0.0082(10) 0.0010(10)
N5 0.0191(12) 0.0148(12) 0.0185(12) -0.0001(10) 0.0061(10) -0.0009(10)
N6 0.0228(13) 0.0157(12) 0.0210(13) -0.0053(10) 0.0050(11) 0.0011(10)
C1 0.0205(15) 0.0181(15) 0.0210(15) -0.0010(12) 0.0077(13) -0.0017(12)
C2 0.0256(16) 0.0191(15) 0.0204(15) -0.0044(12) 0.0061(13) -0.0024(13)
C3 0.0290(17) 0.0147(15) 0.0227(16) -0.0056(12) 0.0070(14) -0.0019(13)
C4 0.0268(17) 0.0123(14) 0.0247(16) -0.0026(12) 0.0096(14) -0.0044(12)
C5 0.0238(16) 0.0183(15) 0.0247(16) -0.0019(12) 0.0094(13) -0.0030(12)
C6 0.0214(15) 0.0204(16) 0.0253(16) -0.0006(13) 0.0099(13) -0.0018(12)
C7 0.0190(14) 0.0166(15) 0.0229(15) 0.0008(12) 0.0062(12) 0.0022(12)
C8 0.0208(15) 0.0156(14) 0.0239(15) -0.0020(12) 0.0108(13) -0.0006(12)
C9 0.0230(16) 0.0211(16) 0.0303(17) -0.0050(13) 0.0112(14) 0.0033(13)
C10 0.0270(17) 0.034(2) 0.0288(18) -0.0094(15) 0.0123(15) 0.0072(15)
C11 0.0243(16) 0.0290(18) 0.0227(16) -0.0050(14) 0.0084(13) 0.0021(14)
C12 0.0178(14) 0.0159(14) 0.0229(15) 0.0003(12) 0.0095(12) 0.0000(11)
C13 0.0194(15) 0.0179(15) 0.0297(17) -0.0027(13) 0.0083(13) 0.0038(12)
C14 0.0244(17) 0.0264(18) 0.0298(18) -0.0037(14) 0.0041(15) 0.0030(14)
C15 0.032(2) 0.031(2) 0.037(2) -0.0092(17) -0.0039(17) 0.0009(16)
C16 0.0271(18) 0.0257(19) 0.052(2) -0.0070(18) 0.0048(18) -0.0045(15)
C17 0.0218(16) 0.0269(18) 0.050(2) -0.0042(17) 0.0137(16) -0.0022(14)
C18 0.0242(16) 0.0204(16) 0.0337(18) -0.0042(14) 0.0123(14) 0.0025(13)
C19 0.0281(16) 0.0140(14) 0.0249(16) -0.0037(12) 0.0122(14) -0.0017(12)
C20 0.0216(15) 0.0190(15) 0.0213(16) -0.0025(12) 0.0071(13) 0.0003(12)
C21 0.0294(17) 0.0278(18) 0.0236(16) -0.0041(14) 0.0113(14) -0.0018(14)
C22 0.042(2) 0.033(2) 0.0276(18) 0.0025(15) 0.0178(16) -0.0072(17)
C23 0.0355(19) 0.0252(18) 0.0238(16) 0.0023(14) 0.0108(15) -0.0059(15)
C24 0.0199(14) 0.0149(14) 0.0227(15) 0.0029(12) 0.0076(12) 0.0013(12)
C31 0.0318(18) 0.0218(16) 0.0216(16) 0.0027(13) 0.0086(14) -0.0019(14)
C32 0.0236(16) 0.0176(16) 0.0250(17) -0.0002(12) 0.0005(14) 0.0018(12)
C33 0.041(2) 0.0147(16) 0.0332(19) 0.0007(14) 0.0022(17) 0.0026(15)
C34 0.035(2) 0.0174(17) 0.047(2) -0.0018(16) 0.0006(18) 0.0082(15)
C35 0.0265(18) 0.0198(17) 0.040(2) -0.0114(15) 0.0026(16) 0.0056(14)
C36 0.0259(16) 0.0218(16) 0.0240(16) -0.0087(13) 0.0049(14) 0.0043(13)
C37 0.0274(17) 0.0206(16) 0.0272(17) 0.0026(13) 0.0120(14) 0.0041(13)
C38 0.038(2) 0.0231(18) 0.0309(19) -0.0006(15) 0.0121(16) 0.0062(15)
C39 0.062(3) 0.0205(19) 0.041(2) -0.0069(16) 0.019(2) -0.0073(18)
C40 0.044(2) 0.040(2) 0.041(2) -0.0016(19) 0.010(2) -0.022(2)
C41 0.0270(19) 0.045(2) 0.048(2) -0.001(2) 0.0160(18) -0.0060(18)
C42 0.0249(17) 0.0300(19) 0.038(2) -0.0062(16) 0.0140(15) -0.0047(15)

loop_
_atom_type_symbol
_atom_type_description
_atom_type_scat_dispersion_real
_atom_type_scat_dispersion_imag
_atom_type_scat_source
C C 0.0033 0.0016 'International Tables Vol C Tables 4.2.6.8 and 6.1.1.4'
H H 0.0000 0.0000 'International Tables Vol C Tables 4.2.6.8 and 6.1.1.4'
N N 0.0061 0.0033 'International Tables Vol C Tables 4.2.6.8 and 6.1.1.4'
Nd Nd -0.1943 3.0179 'International Tables Vol C Tables 4.2.6.8 and 6.1.1.4'
O O 0.0106 0.0060 'International Tables Vol C Tables 4.2.6.8 and 6.1.1.4'
P P 0.1023 0.0942 'International Tables Vol C Tables 4.2.6.8 and 6.1.1.4'

loop_
_geom_angle_atom_site_label_1
_geom_angle_atom_site_label_2
_geom_angle_atom_site_label_3
_geom_angle
O1 Nd1 N1 123.78(8)
O1 Nd1 N2 148.40(8)
O1 Nd1 N3 91.00(8)
O1 Nd1 N4 65.84(8)
O1 Nd1 N5 143.37(8)
O1 Nd1 N6 68.98(7)
O3 Nd1 O1 88.05(7)
O3 Nd1 N1 89.95(8)
O3 Nd1 N2 123.23(8)
O3 Nd1 N3 150.12(8)
O3 Nd1 N4 67.31(7)
O3 Nd1 N5 66.12(8)
O3 Nd1 N6 143.58(8)
O5 Nd1 O1 87.17(9)
O5 Nd1 O3 85.56(8)
O5 Nd1 N1 148.59(9)
O5 Nd1 N2 90.64(9)
O5 Nd1 N3 124.22(8)
O5 Nd1 N4 141.39(9)
O5 Nd1 N5 66.26(8)
O5 Nd1 N6 66.11(8)
N1 Nd1 N2 66.13(8)
N1 Nd1 N3 66.03(8)
N1 Nd1 N5 83.51(8)
N3 Nd1 N2 64.53(8)
N4 Nd1 N1 61.83(8)
N4 Nd1 N2 126.90(8)
N4 Nd1 N3 85.11(8)
N4 Nd1 N5 120.68(8)
N5 Nd1 N2 60.80(8)
N5 Nd1 N3 124.44(8)
N6 Nd1 N1 126.18(8)
N6 Nd1 N2 81.33(8)
N6 Nd1 N3 61.46(8)
N6 Nd1 N4 122.20(8)
N6 Nd1 N5 117.11(8)
O1 P1 C12 104.39(14)
O1 P1 C13 108.91(15)
O2 P1 O1 118.30(13)
O2 P1 C12 110.31(14)
O2 P1 C13 109.23(15)
C13 P1 C12 104.82(14)
O3 P2 C24 104.29(14)
O3 P2 C25B 107.8(2)
O3 P2 C25A 110.5(2)
O4 P2 O3 117.15(14)
O4 P2 C24 110.32(14)
O4 P2 C25B 109.2(2)
O4 P2 C25A 112.3(2)
C24 P2 C25A 100.7(2)
C25B P2 C24 107.6(2)
C25B P2 C25A 6.9(3)
O5 P3 C36 104.07(15)
O5 P3 C37 107.45(16)
O5 P3 O6A 122.9(2)
O6B P3 O5 111.8(3)
O6B P3 C36 117.9(3)
O6B P3 C37 107.7(3)
O6B P3 O6A 17.5(3)
C37 P3 C36 107.42(16)
O6A P3 C36 100.7(3)
O6A P3 C37 112.7(2)
P1 O1 Nd1 132.73(13)
P2 O3 Nd1 132.62(13)
P3 O5 Nd1 133.00(14)
C1 N1 Nd1 106.09(19)
C1 N1 C6 110.7(2)
C6 N1 Nd1 113.54(19)
C7 N1 Nd1 107.00(18)
C7 N1 C1 108.6(2)
C7 N1 C6 110.6(2)
C2 N2 Nd1 113.11(18)
C3 N2 Nd1 107.89(18)
C3 N2 C2 109.5(3)
C19 N2 Nd1 107.61(18)
C19 N2 C2 110.4(2)
C19 N2 C3 108.2(2)
C4 N3 Nd1 116.51(19)
C5 N3 Nd1 104.33(18)
C5 N3 C4 110.9(3)
C31 N3 Nd1 105.74(19)
C31 N3 C4 109.8(3)
C31 N3 C5 109.1(3)
C8 N4 Nd1 117.81(19)
C8 N4 C12 118.8(3)
C12 N4 Nd1 122.46(19)
C20 N5 Nd1 118.3(2)
C20 N5 C24 118.4(3)
C24 N5 Nd1 120.5(2)
C32 N6 Nd1 118.5(2)
C32 N6 C36 119.7(3)
C36 N6 Nd1 121.7(2)
N1 C1 H1A 108.8
N1 C1 H1B 108.8
N1 C1 C2 113.6(3)
H1A C1 H1B 107.7
C2 C1 H1A 108.8
C2 C1 H1B 108.8
N2 C2 C1 114.4(3)
N2 C2 H2A 108.7
N2 C2 H2B 108.7
C1 C2 H2A 108.7
C1 C2 H2B 108.7
H2A C2 H2B 107.6
N2 C3 H3A 109.0
N2 C3 H3B 109.0
N2 C3 C4 112.9(3)
H3A C3 H3B 107.8
C4 C3 H3A 109.0
C4 C3 H3B 109.0
N3 C4 C3 113.0(3)
N3 C4 H4A 109.0
N3 C4 H4B 109.0
C3 C4 H4A 109.0
C3 C4 H4B 109.0
H4A C4 H4B 107.8
N3 C5 H5A 109.2
N3 C5 H5B 109.2
N3 C5 C6 112.1(3)
H5A C5 H5B 107.9
C6 C5 H5A 109.2
C6 C5 H5B 109.2
N1 C6 C5 114.7(3)
N1 C6 H6A 108.6
N1 C6 H6B 108.6
C5 C6 H6A 108.6
C5 C6 H6B 108.6
H6A C6 H6B 107.6
N1 C7 H7A 109.2
N1 C7 H7B 109.2
N1 C7 C8 111.9(3)
H7A C7 H7B 107.9
C8 C7 H7A 109.2
C8 C7 H7B 109.2
N4 C8 C7 116.3(3)
N4 C8 C9 121.8(3)
C9 C8 C7 121.8(3)
C8 C9 H9 120.5
C10 C9 C8 119.1(3)
C10 C9 H9 120.5
C9 C10 H10 120.2
C9 C10 C11 119.5(3)
C11 C10 H10 120.2
C10 C11 H11 121.1
C12 C11 C10 117.8(3)
C12 C11 H11 121.1
N4 C12 P1 113.9(2)
N4 C12 C11 122.9(3)
C11 C12 P1 123.1(3)
C14 C13 P1 120.5(3)
C18 C13 P1 120.4(3)
C18 C13 C14 119.1(3)
C13 C14 H14 120.1
C15 C14 C13 119.8(4)
C15 C14 H14 120.1
C14 C15 H15 119.5
C16 C15 C14 121.0(4)
C16 C15 H15 119.5
C15 C16 H16 120.1
C15 C16 C17 119.7(4)
C17 C16 H16 120.1
C16 C17 H17 119.9
C16 C17 C18 120.3(4)
C18 C17 H17 119.9
C13 C18 H18 120.0
C17 C18 C13 120.1(3)
C17 C18 H18 120.0
N2 C19 H19A 109.1
N2 C19 H19B 109.1
N2 C19 C20 112.4(3)
H19A C19 H19B 107.9
C20 C19 H19A 109.1
C20 C19 H19B 109.1
N5 C20 C19 116.6(3)
N5 C20 C21 122.3(3)
C21 C20 C19 120.9(3)
C20 C21 H21 120.1
C22 C21 C20 119.8(3)
C22 C21 H21 120.1
C21 C22 H22 120.7
C21 C22 C23 118.7(3)
C23 C22 H22 120.7
C22 C23 H23 120.9
C24 C23 C22 118.1(3)
C24 C23 H23 120.9
N5 C24 P2 114.8(2)
N5 C24 C23 122.8(3)
C23 C24 P2 122.4(3)
C26B C25B P2 122.2(3)
C26B C25B C30B 120.0
C30B C25B P2 117.7(3)
C25B C26B H26 120.0
C25B C26B C27B 120.0
C27B C26B H26 120.0
C26B C27B H27 120.0
C28B C27B C26B 120.0
C28B C27B H27 120.0
C27B C28B H28 120.0
C29B C28B C27B 120.0
C29B C28B H28 120.0
C28B C29B H29 120.0
C30B C29B C28B 120.0
C30B C29B H29 120.0
C25B C30B H30 120.0
C29B C30B C25B 120.0
C29B C30B H30 120.0
N3 C31 H31A 109.6
N3 C31 H31B 109.6
H31A C31 H31B 108.1
C32 C31 N3 110.5(3)
C32 C31 H31A 109.6
C32 C31 H31B 109.6
N6 C32 C31 116.1(3)
N6 C32 C33 120.7(4)
C33 C32 C31 123.2(3)
C32 C33 H33 120.2
C34 C33 C32 119.5(4)
C34 C33 H33 120.2
C33 C34 H34 120.1
C35 C34 C33 119.7(3)
C35 C34 H34 120.1
C34 C35 H35 120.8
C34 C35 C36 118.3(4)
C36 C35 H35 120.8
N6 C36 P3 114.3(2)
N6 C36 C35 122.0(4)
C35 C36 P3 123.7(3)
C38 C37 P3 119.8(3)
C38 C37 C42 119.0(3)
C42 C37 P3 121.2(3)
C37 C38 H38 119.7
C39 C38 C37 120.6(4)
C39 C38 H38 119.7
C38 C39 H39 119.8
C40 C39 C38 120.5(4)
C40 C39 H39 119.8
C39 C40 H40 119.9
C39 C40 C41 120.1(4)
C41 C40 H40 119.9
C40 C41 H41 120.2
C42 C41 C40 119.7(4)
C42 C41 H41 120.2
C37 C42 H42 119.9
C41 C42 C37 120.1(4)
C41 C42 H42 119.9
C30A C25A P2 119.7(3)
C30A C25A C26A 120.0
C26A C25A P2 120.3(3)
C25A C30A H30A 120.0
C25A C30A C29A 120.0
C29A C30A H30A 120.0
C30A C29A H29A 120.0
C28A C29A C30A 120.0
C28A C29A H29A 120.0
C29A C28A H28A 120.0
C27A C28A C29A 120.0
C27A C28A H28A 120.0
C28A C27A H27A 120.0
C26A C27A C28A 120.0
C26A C27A H27A 120.0
C25A C26A H26A 120.0
C27A C26A C25A 120.0
C27A C26A H26A 120.0

loop_
_geom_bond_atom_site_label_1
_geom_bond_atom_site_label_2
_geom_bond_distance
Nd1 O1 2.384(2)
Nd1 O3 2.382(2)
Nd1 O5 2.359(2)
Nd1 N1 2.691(3)
Nd1 N2 2.729(3)
Nd1 N3 2.712(3)
Nd1 N4 2.685(3)
Nd1 N5 2.699(3)
Nd1 N6 2.676(3)
P1 O1 1.515(2)
P1 O2 1.499(3)
P1 C12 1.833(3)
P1 C13 1.803(3)
P2 O3 1.514(2)
P2 O4 1.497(2)
P2 C24 1.823(3)
P2 C25B 1.779(4)
P2 C25A 1.855(4)
P3 O5 1.512(2)
P3 O6B 1.492(6)
P3 C36 1.818(4)
P3 C37 1.796(4)
P3 O6A 1.519(5)
N1 C1 1.489(4)
N1 C6 1.497(4)
N1 C7 1.479(4)
N2 C2 1.509(4)
N2 C3 1.484(4)
N2 C19 1.478(4)
N3 C4 1.499(4)
N3 C5 1.489(4)
N3 C31 1.487(4)
N4 C8 1.348(4)
N4 C12 1.349(4)
N5 C20 1.337(4)
N5 C24 1.348(4)
N6 C32 1.345(5)
N6 C36 1.353(4)
C1 H1A 0.9900
C1 H1B 0.9900
C1 C2 1.517(4)
C2 H2A 0.9900
C2 H2B 0.9900
C3 H3A 0.9900
C3 H3B 0.9900
C3 C4 1.519(5)
C4 H4A 0.9900
C4 H4B 0.9900
C5 H5A 0.9900
C5 H5B 0.9900
C5 C6 1.520(5)
C6 H6A 0.9900
C6 H6B 0.9900
C7 H7A 0.9900
C7 H7B 0.9900
C7 C8 1.504(4)
C8 C9 1.396(4)
C9 H9 0.9500
C9 C10 1.384(5)
C10 H10 0.9500
C10 C11 1.405(5)
C11 H11 0.9500
C11 C12 1.389(4)
C13 C14 1.403(5)
C13 C18 1.399(5)
C14 H14 0.9500
C14 C15 1.391(5)
C15 H15 0.9500
C15 C16 1.375(6)
C16 H16 0.9500
C16 C17 1.388(6)
C17 H17 0.9500
C17 C18 1.396(5)
C18 H18 0.9500
C19 H19A 0.9900
C19 H19B 0.9900
C19 C20 1.512(4)
C20 C21 1.383(5)
C21 H21 0.9500
C21 C22 1.378(5)
C22 H22 0.9500
C22 C23 1.399(5)
C23 H23 0.9500
C23 C24 1.391(4)
C25B C26B 1.3900
C25B C30B 1.3900
C26B H26 0.9500
C26B C27B 1.3900
C27B H27 0.9500
C27B C28B 1.3900
C28B H28 0.9500
C28B C29B 1.3900
C29B H29 0.9500
C29B C30B 1.3900
C30B H30 0.9500
C31 H31A 0.9900
C31 H31B 0.9900
C31 C32 1.485(5)
C32 C33 1.407(5)
C33 H33 0.9500
C33 C34 1.386(6)
C34 H34 0.9500
C34 C35 1.380(6)
C35 H35 0.9500
C35 C36 1.405(5)
C37 C38 1.396(5)
C37 C42 1.399(5)
C38 H38 0.9500
C38 C39 1.376(6)
C39 H39 0.9500
C39 C40 1.375(7)
C40 H40 0.9500
C40 C41 1.395(6)
C41 H41 0.9500
C41 C42 1.391(5)
C42 H42 0.9500
C25A C30A 1.3900
C25A C26A 1.3900
C30A H30A 0.9500
C30A C29A 1.3900
C29A H29A 0.9500
C29A C28A 1.3900
C28A H28A 0.9500
C28A C27A 1.3900
C27A H27A 0.9500
C27A C26A 1.3900
C26A H26A 0.9500

loop_
_smtbx_masks_void_nr
_smtbx_masks_void_average_x
_smtbx_masks_void_average_y
_smtbx_masks_void_average_z
_smtbx_masks_void_volume
_smtbx_masks_void_count_electrons
1 -0.084 -0.449 -0.584 1481.9 84.9
